data_2108808
loop_
_publ_author_name
'Konieczny, Krzysztof A.'
'Bakowicz, Julia'
'Paliwoda, Damian'
'Warren, Mark R.'
'Ciesielski, Arkadiusz'
'Cyra\'nski, Micha\/l K.'
'Turowska-Tyrk, Ilona'

_publ_section_title
;
 Structural reasons for the formation of multicomponent products and the
 influence of high pressure
;
_journal_issue 3
_journal_name_full 'Acta Crystallographica Section B'
_journal_page_first
;
;
_journal_paper_doi 10.1107/S2052520621004492
_journal_volume 77
_journal_year 2021
_chemical_absolute_configuration syn
_chemical_formula_sum 'C31 H39 N O3'
_chemical_formula_weight 473.63
_space_group_crystal_system orthorhombic
_space_group_IT_number 19
_space_group_name_Hall 'P 2ac 2ab'
_space_group_name_H-M_alt 'P 21 21 21'
_atom_sites_solution_hydrogens geom
_atom_sites_solution_primary direct
_atom_sites_solution_secondary difmap
_audit_creation_method SHELXL-2014/7
_cell_angle_alpha 90
_cell_angle_beta 90
_cell_angle_gamma 90
_cell_formula_units_Z 4
_cell_length_a 6.3387(5)
_cell_length_b 13.5668(10)
_cell_length_c 32.6429(16)
_cell_measurement_reflns_used 2260
_cell_measurement_temperature 299(2)
_cell_measurement_theta_max 18.1420
_cell_measurement_theta_min 1.6160
_cell_volume 2807.2(3)
_computing_cell_refinement 'CrysAlisPro (Rigaku OD, 2015)'
_computing_data_collection 'CrysAlisPro (Agilent Technologies, 2014)'
_computing_data_reduction 'CrysAlisPro (Rigaku OD, 2015)'
_computing_molecular_graphics 'ORTEP-3 for Windows (Farrugia, 2012)'
_computing_publication_material 'SHELXL 2014/7 (Sheldrick, 2015)'
_computing_structure_refinement 'SHELXL 2014/7 (Sheldrick, 2015)'
_computing_structure_solution 'SHELXT 2014/5 (Sheldrick, 2014)'
_diffrn_ambient_temperature 299(2)
_diffrn_detector_area_resol_mean 15.9718
_diffrn_measured_fraction_theta_full 0.997
_diffrn_measured_fraction_theta_max 0.997
_diffrn_measurement_device_type 'KM4 with Eos CCD'
_diffrn_measurement_method '\w scans'
_diffrn_radiation_monochromator graphite
_diffrn_radiation_source 'fine-focus sealed tube'
_diffrn_radiation_type MoK\a
_diffrn_radiation_wavelength 0.71073
_diffrn_reflns_av_R_equivalents 0.1295
_diffrn_reflns_av_unetI/netI 0.1677
_diffrn_reflns_Laue_measured_fraction_full 0.997
_diffrn_reflns_Laue_measured_fraction_max 0.997
_diffrn_reflns_limit_h_max 7
_diffrn_reflns_limit_h_min -7
_diffrn_reflns_limit_k_max 16
_diffrn_reflns_limit_k_min -14
_diffrn_reflns_limit_l_max 39
_diffrn_reflns_limit_l_min -40
_diffrn_reflns_number 24938
_diffrn_reflns_point_group_measured_fraction_full 0.986
_diffrn_reflns_point_group_measured_fraction_max 0.984
_diffrn_reflns_theta_full 25.242
_diffrn_reflns_theta_max 25.986
_diffrn_reflns_theta_min 1.625
_exptl_absorpt_coefficient_mu 0.071
_exptl_absorpt_correction_T_max 1.000
_exptl_absorpt_correction_T_min 0.83604
_exptl_absorpt_correction_type multi-scan
_exptl_absorpt_process_details 'Scale3 AbsPack (Rigaku OD, 2015)'
_exptl_crystal_colour colourless
_exptl_crystal_density_diffrn 1.121
_exptl_crystal_description block
_exptl_crystal_F_000 1024
_exptl_crystal_size_max 0.200
_exptl_crystal_size_mid 0.120
_exptl_crystal_size_min 0.100
_refine_diff_density_max 0.134
_refine_diff_density_min -0.171
_refine_diff_density_rms 0.032
_refine_ls_abs_structure_details
;
The absolute configuration was assigned to agree with that of its
precursor (S)-(-)-1-phenylethaneamine at the chiral centre C25.
;
_refine_ls_abs_structure_Flack -1.1(10)
_refine_ls_extinction_method none
_refine_ls_goodness_of_fit_ref 1.010
_refine_ls_hydrogen_treatment constr
_refine_ls_matrix_type full
_refine_ls_number_parameters 484
_refine_ls_number_reflns 5429
_refine_ls_number_restraints 565
_refine_ls_restrained_S_all 0.980
_refine_ls_R_factor_all 0.2566
_refine_ls_R_factor_gt 0.0855
_refine_ls_shift/su_max 0.000
_refine_ls_shift/su_mean 0.000
_refine_ls_structure_factor_coef Fsqd
_refine_ls_weighting_details 'w=1/[\s^2^(Fo^2^)+(0.0262P)^2^+1.0565P] where P=(Fo^2^+2Fc^2^)/3'
_refine_ls_weighting_scheme calc
_refine_ls_wR_factor_gt 0.1319
_refine_ls_wR_factor_ref 0.1888
_reflns_Friedel_coverage 0.712
_reflns_Friedel_fraction_full 0.972
_reflns_Friedel_fraction_max 0.965
_reflns_number_gt 1938
_reflns_number_total 5429
_reflns_threshold_expression 'I > 2\s(I)'
_cod_data_source_file eb5068sup1.cif
_cod_data_source_block 530minUV
_cod_database_code 2108808
_shelx_shelxl_version_number 2014/7
_shelx_space_group_comment
;
The symmetry employed for this shelxl refinement is uniquely defined
by the following loop, which should always be used as a source of
symmetry information in preference to the above space-group names.
They are only intended as comments.
;
_shelx_estimated_absorpt_t_min 0.986
_shelx_estimated_absorpt_t_max 0.993

loop_
_space_group_symop_operation_xyz
'x, y, z'
'-x+1/2, -y, z+1/2'
'-x, y+1/2, -z+1/2'
'x+1/2, -y+1/2, -z'

loop_
_atom_site_label
_atom_site_type_symbol
_atom_site_fract_x
_atom_site_fract_y
_atom_site_fract_z
_atom_site_U_iso_or_equiv
_atom_site_adp_type
_atom_site_occupancy
_atom_site_site_symmetry_order
_atom_site_calc_flag
_atom_site_refinement_flags_posn
_atom_site_refinement_flags_adp
_atom_site_refinement_flags_occupancy
_atom_site_disorder_assembly
_atom_site_disorder_group
N1 N 0.0508(10) 0.6678(4) 0.49214(16) 0.0657(19) Uani 1 1 d . . . . .
H1A H 0.0626 0.7330 0.4901 0.079 Uiso 1 1 calc R U . . .
H1B H 0.1507 0.6449 0.5087 0.079 Uiso 1 1 calc R U . . .
H1C H -0.0755 0.6526 0.5023 0.079 Uiso 1 1 calc R U . . .
C24 C 0.2878(14) 0.6540(6) 0.4332(3) 0.093(3) Uiso 1 1 d . . . . .
H24A H 0.2875 0.7240 0.4288 0.139 Uiso 1 1 calc R U . . .
H24B H 0.3122 0.6210 0.4076 0.139 Uiso 1 1 calc R U . . .
H24C H 0.3975 0.6371 0.4522 0.139 Uiso 1 1 calc R U . . .
C25 C 0.0753(14) 0.6222(6) 0.4505(2) 0.074(2) Uiso 1 1 d . . . . .
H25 H -0.0354 0.6490 0.4327 0.089 Uiso 1 1 calc R U . . .
C26 C 0.0449(19) 0.5142(8) 0.4531(3) 0.079(3) Uani 1 1 d . . . . .
C27 C -0.139(2) 0.4716(9) 0.4400(3) 0.104(3) Uani 1 1 d . . . . .
H27 H -0.2459 0.5117 0.4300 0.125 Uiso 1 1 calc R U . . .
C28 C -0.170(3) 0.3683(12) 0.4411(4) 0.145(6) Uani 1 1 d . . . . .
H28 H -0.2973 0.3403 0.4329 0.173 Uiso 1 1 calc R U . . .
C29 C -0.006(4) 0.3110(14) 0.4547(6) 0.170(9) Uani 1 1 d . . . . .
H29 H -0.0201 0.2428 0.4543 0.204 Uiso 1 1 calc R U . . .
C30 C 0.176(4) 0.3512(12) 0.4688(5) 0.169(7) Uani 1 1 d . . . . .
H30 H 0.2827 0.3110 0.4791 0.203 Uiso 1 1 calc R U . . .
C31 C 0.203(2) 0.4532(9) 0.4678(3) 0.110(4) Uani 1 1 d . . . . .
H31 H 0.3287 0.4806 0.4771 0.132 Uiso 1 1 calc R U . . .
O1 O 1.050(3) 0.2471(13) 0.6341(6) 0.097(6) Uani 0.560(4) 1 d D U P A 1
O2 O 0.6403(10) 0.6315(4) 0.51753(16) 0.0784(17) Uani 0.560(4) 1 d D U P A 1
O3 O 0.3375(11) 0.6177(5) 0.55054(17) 0.091(2) Uani 0.560(4) 1 d D U P A 1
C1 C 0.817(4) 0.2792(17) 0.6903(6) 0.064(6) Uani 0.560(4) 1 d D U P A 1
C2 C 0.865(5) 0.3438(17) 0.7221(7) 0.071(6) Uani 0.560(4) 1 d D U P A 1
C3 C 0.809(5) 0.325(2) 0.7624(7) 0.075(6) Uani 0.560(4) 1 d D U P A 1
H3 H 0.8485 0.3678 0.7832 0.090 Uiso 0.560(4) 1 calc R U P A 1
C4 C 0.691(5) 0.2413(17) 0.7711(5) 0.059(5) Uani 0.560(4) 1 d D U P A 1
C5 C 0.620(5) 0.1836(18) 0.7396(6) 0.064(6) Uani 0.560(4) 1 d D U P A 1
H5 H 0.5288 0.1317 0.7453 0.076 Uiso 0.560(4) 1 calc R U P A 1
C6 C 0.683(5) 0.2007(18) 0.6993(6) 0.066(6) Uani 0.560(4) 1 d D U P A 1
C7 C 0.901(4) 0.2936(16) 0.6477(6) 0.082(6) Uani 0.560(4) 1 d D U P A 1
C8 C 0.798(3) 0.3706(16) 0.6212(6) 0.053(6) Uani 0.560(4) 1 d D U P A 1
C9 C 0.908(3) 0.4047(12) 0.5876(5) 0.057(5) Uani 0.560(4) 1 d D U P A 1
H9 H 1.0415 0.3805 0.5810 0.068 Uiso 0.560(4) 1 calc R U P A 1
C10 C 0.811(3) 0.4769(14) 0.5641(6) 0.061(6) Uani 0.560(4) 1 d D U P A 1
H10 H 0.8872 0.5028 0.5423 0.074 Uiso 0.560(4) 1 calc R U P A 1
C11 C 0.6143(17) 0.5124(7) 0.5705(3) 0.057(3) Uiso 0.560(4) 1 d D U P A 1
C12 C 0.498(3) 0.4691(14) 0.6025(5) 0.063(5) Uani 0.560(4) 1 d D U P A 1
H12 H 0.3584 0.4874 0.6069 0.076 Uiso 0.560(4) 1 calc R U P A 1
C13 C 0.592(4) 0.3989(18) 0.6275(6) 0.069(6) Uani 0.560(4) 1 d D U P A 1
H13 H 0.5152 0.3707 0.6488 0.083 Uiso 0.560(4) 1 calc R U P A 1
C14 C 0.5230(16) 0.5931(6) 0.5445(2) 0.068(2) Uani 0.560(4) 1 d D U P A 1
C15 C 1.007(4) 0.4320(16) 0.7137(8) 0.084(6) Uani 0.560(4) 1 d D U P A 1
H15 H 1.0145 0.4369 0.6838 0.101 Uiso 0.560(4) 1 calc R U P A 1
C16 C 1.229(4) 0.415(3) 0.7272(16) 0.097(9) Uani 0.560(4) 1 d D U P A 1
H16A H 1.2761 0.3523 0.7174 0.146 Uiso 0.560(4) 1 calc R U P A 1
H16B H 1.3174 0.4662 0.7163 0.146 Uiso 0.560(4) 1 calc R U P A 1
H16C H 1.2350 0.4164 0.7566 0.146 Uiso 0.560(4) 1 calc R U P A 1
C17 C 0.919(5) 0.5297(17) 0.7277(8) 0.109(8) Uani 0.560(4) 1 d D U P A 1
H17A H 0.7761 0.5363 0.7181 0.164 Uiso 0.560(4) 1 calc R U P A 1
H17B H 0.9205 0.5325 0.7571 0.164 Uiso 0.560(4) 1 calc R U P A 1
H17C H 1.0029 0.5823 0.7168 0.164 Uiso 0.560(4) 1 calc R U P A 1
C18 C 0.615(4) 0.2174(18) 0.8155(6) 0.084(6) Uani 0.560(4) 1 d D U P A 1
H18 H 0.6259 0.1460 0.8197 0.101 Uiso 0.560(4) 1 calc R U P A 1
C19 C 0.755(4) 0.269(2) 0.8475(6) 0.121(9) Uani 0.560(4) 1 d D U P A 1
H19A H 0.8988 0.2491 0.8438 0.181 Uiso 0.560(4) 1 calc R U P A 1
H19B H 0.7436 0.3390 0.8443 0.181 Uiso 0.560(4) 1 calc R U P A 1
H19C H 0.7089 0.2507 0.8745 0.181 Uiso 0.560(4) 1 calc R U P A 1
C20 C 0.385(4) 0.248(3) 0.8208(8) 0.112(9) Uani 0.560(4) 1 d D U P A 1
H20A H 0.3004 0.2148 0.8005 0.168 Uiso 0.560(4) 1 calc R U P A 1
H20B H 0.3377 0.2293 0.8476 0.168 Uiso 0.560(4) 1 calc R U P A 1
H20C H 0.3724 0.3176 0.8174 0.168 Uiso 0.560(4) 1 calc R U P A 1
C21 C 0.610(4) 0.1339(16) 0.6650(7) 0.091(6) Uani 0.560(4) 1 d D U P A 1
H21 H 0.5907 0.1725 0.6399 0.110 Uiso 0.560(4) 1 calc R U P A 1
C22 C 0.778(3) 0.0547(16) 0.6580(6) 0.105(7) Uani 0.560(4) 1 d D U P A 1
H22A H 0.7335 0.0117 0.6363 0.157 Uiso 0.560(4) 1 calc R U P A 1
H22B H 0.9089 0.0854 0.6506 0.157 Uiso 0.560(4) 1 calc R U P A 1
H22C H 0.7966 0.0171 0.6826 0.157 Uiso 0.560(4) 1 calc R U P A 1
C23 C 0.394(3) 0.0806(16) 0.6767(6) 0.114(7) Uani 0.560(4) 1 d D U P A 1
H23A H 0.3505 0.0386 0.6546 0.171 Uiso 0.560(4) 1 calc R U P A 1
H23B H 0.4140 0.0417 0.7010 0.171 Uiso 0.560(4) 1 calc R U P A 1
H23C H 0.2871 0.1293 0.6817 0.171 Uiso 0.560(4) 1 calc R U P A 1
O1D O 1.092(5) 0.279(3) 0.6422(15) 0.086(15) Uiso 0.299(4) 1 d D U P B 2
O2D O 0.6403(10) 0.6315(4) 0.51753(16) 0.0784(17) Uani 0.299(4) 1 d D U P B 2
O3D O 0.3375(11) 0.6177(5) 0.55054(17) 0.091(2) Uani 0.299(4) 1 d D U P B 2
C1D C 0.808(8) 0.287(3) 0.6916(10) 0.069(10) Uiso 0.299(4) 1 d D U P B 2
C2D C 0.908(7) 0.348(3) 0.7192(11) 0.070(10) Uiso 0.299(4) 1 d D U P B 2
C3D C 0.854(7) 0.339(3) 0.7605(11) 0.075(10) Uiso 0.299(4) 1 d D U P B 2
H3D H 0.9240 0.3770 0.7798 0.090 Uiso 0.299(4) 1 calc R U P B 2
C4D C 0.693(7) 0.273(3) 0.7737(9) 0.065(10) Uiso 0.299(4) 1 d D U P B 2
C5D C 0.608(8) 0.209(3) 0.7443(10) 0.070(11) Uiso 0.299(4) 1 d D U P B 2
H5D H 0.5114 0.1619 0.7525 0.084 Uiso 0.299(4) 1 calc R U P B 2
C6D C 0.664(9) 0.215(3) 0.7031(10) 0.063(10) Uiso 0.299(4) 1 d D U P B 2
C7D C 0.866(5) 0.277(2) 0.6455(9) 0.079(10) Uiso 0.299(4) 1 d D U P B 2
C8D C 0.765(7) 0.357(3) 0.6187(11) 0.049(10) Uiso 0.299(4) 1 d D U P B 2
C9D C 0.862(6) 0.379(2) 0.5817(10) 0.064(10) Uiso 0.299(4) 1 d D U P B 2
H9D H 0.9770 0.3422 0.5728 0.077 Uiso 0.299(4) 1 calc R U P B 2
C10D C 0.785(5) 0.456(3) 0.5581(11) 0.058(10) Uiso 0.299(4) 1 d D U P B 2
H10D H 0.8501 0.4701 0.5332 0.070 Uiso 0.299(4) 1 calc R U P B 2
C11D C 0.6143(17) 0.5124(7) 0.5705(3) 0.057(3) Uiso 0.299(4) 1 d D U P B 2
C12D C 0.522(6) 0.491(3) 0.6086(9) 0.053(10) Uiso 0.299(4) 1 d D U P B 2
H12D H 0.4081 0.5279 0.6179 0.064 Uiso 0.299(4) 1 calc R U P B 2
C13D C 0.602(7) 0.415(3) 0.6321(13) 0.064(11) Uiso 0.299(4) 1 d D U P B 2
H13D H 0.5424 0.4024 0.6577 0.077 Uiso 0.299(4) 1 calc R U P B 2
C14D C 0.5230(16) 0.5931(6) 0.5445(2) 0.068(2) Uani 0.299(4) 1 d D U P B 2
C15D C 1.057(7) 0.429(3) 0.7058(15) 0.081(10) Uiso 0.299(4) 1 d D U P B 2
H15D H 1.0924 0.4200 0.6768 0.097 Uiso 0.299(4) 1 calc R U P B 2
C16D C 1.254(9) 0.429(5) 0.730(3) 0.091(17) Uiso 0.299(4) 1 d D U P B 2
H16D H 1.3447 0.4815 0.7212 0.136 Uiso 0.299(4) 1 calc R U P B 2
H16E H 1.2205 0.4390 0.7588 0.136 Uiso 0.299(4) 1 calc R U P B 2
H16F H 1.3252 0.3672 0.7271 0.136 Uiso 0.299(4) 1 calc R U P B 2
C17D C 0.932(11) 0.527(3) 0.7108(17) 0.078(15) Uiso 0.299(4) 1 d D U P B 2
H17D H 0.8063 0.5243 0.6945 0.118 Uiso 0.299(4) 1 calc R U P B 2
H17E H 0.8953 0.5359 0.7391 0.118 Uiso 0.299(4) 1 calc R U P B 2
H17F H 1.0183 0.5811 0.7019 0.118 Uiso 0.299(4) 1 calc R U P B 2
C18D C 0.643(6) 0.249(4) 0.8194(10) 0.093(11) Uiso 0.299(4) 1 d D U P B 2
H18D H 0.6338 0.1783 0.8145 0.112 Uiso 0.299(4) 1 calc R U P B 2
C19D C 0.811(8) 0.238(4) 0.8509(15) 0.108(18) Uiso 0.299(4) 1 d D U P B 2
H19D H 0.9462 0.2341 0.8377 0.163 Uiso 0.299(4) 1 calc R U P B 2
H19E H 0.8089 0.2939 0.8690 0.163 Uiso 0.299(4) 1 calc R U P B 2
H19F H 0.7865 0.1790 0.8664 0.163 Uiso 0.299(4) 1 calc R U P B 2
C20D C 0.413(6) 0.258(6) 0.8318(15) 0.089(15) Uiso 0.299(4) 1 d D U P B 2
H20D H 0.3273 0.2645 0.8077 0.133 Uiso 0.299(4) 1 calc R U P B 2
H20E H 0.3718 0.1993 0.8464 0.133 Uiso 0.299(4) 1 calc R U P B 2
H20F H 0.3943 0.3142 0.8490 0.133 Uiso 0.299(4) 1 calc R U P B 2
C21D C 0.602(7) 0.155(3) 0.6648(12) 0.108(11) Uiso 0.299(4) 1 d D U P B 2
H21D H 0.4797 0.1891 0.6530 0.129 Uiso 0.299(4) 1 calc R U P B 2
C22D C 0.784(5) 0.1739(19) 0.6352(9) 0.104(11) Uiso 0.299(4) 1 d D U P B 2
H22D H 0.8943 0.1251 0.6390 0.125 Uiso 0.299(4) 1 calc R U P B 2
H22E H 0.7357 0.1711 0.6071 0.125 Uiso 0.299(4) 1 calc R U P B 2
C23D C 0.535(7) 0.049(3) 0.6703(13) 0.125(12) Uiso 0.299(4) 1 d D U P B 2
H23D H 0.4202 0.0460 0.6894 0.188 Uiso 0.299(4) 1 calc R U P B 2
H23E H 0.4911 0.0227 0.6444 0.188 Uiso 0.299(4) 1 calc R U P B 2
H23F H 0.6519 0.0115 0.6806 0.188 Uiso 0.299(4) 1 calc R U P B 2
O1P O 1.125(7) 0.302(3) 0.6514(14) 0.068(15) Uiso 0.141(4) 1 d D U P C 3
O2P O 0.6403(10) 0.6315(4) 0.51753(16) 0.0784(17) Uani 0.141(4) 1 d D U P C 3
O3P O 0.3375(11) 0.6177(5) 0.55054(17) 0.091(2) Uani 0.141(4) 1 d D U P C 3
C1P C 0.838(9) 0.294(4) 0.7007(13) 0.061(13) Uiso 0.141(4) 1 d D U P C 3
C2P C 0.877(12) 0.356(4) 0.7332(13) 0.066(13) Uiso 0.141(4) 1 d D U P C 3
C3P C 0.797(16) 0.333(6) 0.7719(15) 0.075(12) Uiso 0.141(4) 1 d D U P C 3
H3P H 0.8260 0.3719 0.7946 0.090 Uiso 0.141(4) 1 calc R U P C 3
C4P C 0.674(15) 0.248(6) 0.7752(16) 0.063(13) Uiso 0.141(4) 1 d D U P C 3
C5P C 0.650(17) 0.182(6) 0.7431(17) 0.061(13) Uiso 0.141(4) 1 d D U P C 3
H5P H 0.5869 0.1210 0.7474 0.074 Uiso 0.141(4) 1 calc R U P C 3
C6P C 0.724(9) 0.208(4) 0.7047(15) 0.068(13) Uiso 0.141(4) 1 d D U P C 3
C7P C 0.954(6) 0.352(3) 0.6688(10) 0.082(12) Uiso 0.141(4) 1 d D U P C 3
C8P C 0.843(6) 0.414(2) 0.6367(9) 0.051(12) Uiso 0.141(4) 1 d D U P C 3
C9P C 0.955(6) 0.453(3) 0.6043(12) 0.061(9) Uiso 0.141(4) 1 d D U P C 3
H9P H 1.0975 0.4383 0.6018 0.073 Uiso 0.141(4) 1 calc R U P C 3
C10P C 0.861(6) 0.515(3) 0.5751(13) 0.056(9) Uiso 0.141(4) 1 d D U P C 3
H10P H 0.9432 0.5414 0.5542 0.067 Uiso 0.141(4) 1 calc R U P C 3
C11P C 0.647(6) 0.536(3) 0.5769(11) 0.050(15) Uiso 0.141(4) 1 d D U P C 3
C12P C 0.531(7) 0.493(5) 0.6088(17) 0.056(9) Uiso 0.141(4) 1 d D U P C 3
H12P H 0.3863 0.5046 0.6106 0.067 Uiso 0.141(4) 1 calc R U P C 3
C13P C 0.627(7) 0.433(4) 0.6378(15) 0.061(9) Uiso 0.141(4) 1 d D U P C 3
H13P H 0.5453 0.4049 0.6584 0.073 Uiso 0.141(4) 1 calc R U P C 3
C14P C 0.5230(16) 0.5931(6) 0.5445(2) 0.068(2) Uani 0.141(4) 1 d D U P C 3
C15P C 1.008(9) 0.426(3) 0.7081(13) 0.084(13) Uiso 0.141(4) 1 d D U P C 3
C16P C 1.244(10) 0.436(7) 0.712(2) 0.12(2) Uiso 0.141(4) 1 d D U P C 3
H16G H 1.2950 0.4842 0.6933 0.176 Uiso 0.141(4) 1 calc R U P C 3
H16H H 1.2784 0.4560 0.7398 0.176 Uiso 0.141(4) 1 calc R U P C 3
H16I H 1.3101 0.3735 0.7067 0.176 Uiso 0.141(4) 1 calc R U P C 3
C17P C 0.909(17) 0.527(4) 0.703(3) 0.11(2) Uiso 0.141(4) 1 d D U P C 3
H17G H 0.9993 0.5684 0.6869 0.158 Uiso 0.141(4) 1 calc R U P C 3
H17H H 0.7742 0.5210 0.6899 0.158 Uiso 0.141(4) 1 calc R U P C 3
H17I H 0.8894 0.5568 0.7297 0.158 Uiso 0.141(4) 1 calc R U P C 3
C18P C 0.585(11) 0.222(5) 0.8171(16) 0.086(13) Uiso 0.141(4) 1 d D U P C 3
H18P H 0.4969 0.1627 0.8157 0.103 Uiso 0.141(4) 1 calc R U P C 3
C19P C 0.767(14) 0.209(7) 0.847(3) 0.11(2) Uiso 0.141(4) 1 d D U P C 3
H19G H 0.7126 0.1918 0.8736 0.172 Uiso 0.141(4) 1 calc R U P C 3
H19H H 0.8582 0.1568 0.8376 0.172 Uiso 0.141(4) 1 calc R U P C 3
H19I H 0.8461 0.2689 0.8489 0.172 Uiso 0.141(4) 1 calc R U P C 3
C20P C 0.455(11) 0.313(5) 0.828(2) 0.085(19) Uiso 0.141(4) 1 d D U P C 3
H20G H 0.3908 0.3043 0.8543 0.128 Uiso 0.141(4) 1 calc R U P C 3
H20H H 0.5452 0.3700 0.8286 0.128 Uiso 0.141(4) 1 calc R U P C 3
H20I H 0.3470 0.3227 0.8077 0.128 Uiso 0.141(4) 1 calc R U P C 3
C21P C 0.700(10) 0.148(4) 0.6659(17) 0.092(13) Uiso 0.141(4) 1 d D U P C 3
H21P H 0.7073 0.1945 0.6429 0.111 Uiso 0.141(4) 1 calc R U P C 3
C22P C 0.887(10) 0.079(6) 0.662(3) 0.11(2) Uiso 0.141(4) 1 d D U P C 3
H22F H 0.8731 0.0405 0.6374 0.166 Uiso 0.141(4) 1 calc R U P C 3
H22G H 1.0153 0.1161 0.6610 0.166 Uiso 0.141(4) 1 calc R U P C 3
H22H H 0.8905 0.0353 0.6853 0.166 Uiso 0.141(4) 1 calc R U P C 3
C23P C 0.488(10) 0.096(7) 0.663(3) 0.123(15) Uiso 0.141(4) 1 d D U P C 3
H23G H 0.4801 0.0592 0.6384 0.184 Uiso 0.141(4) 1 calc R U P C 3
H23H H 0.4736 0.0520 0.6863 0.184 Uiso 0.141(4) 1 calc R U P C 3
H23I H 0.3766 0.1440 0.6641 0.184 Uiso 0.141(4) 1 calc R U P C 3

loop_
_atom_site_aniso_label
_atom_site_aniso_U_11
_atom_site_aniso_U_22
_atom_site_aniso_U_33
_atom_site_aniso_U_23
_atom_site_aniso_U_13
_atom_site_aniso_U_12
N1 0.071(5) 0.082(4) 0.044(4) 0.008(3) -0.001(4) 0.007(4)
C26 0.089(8) 0.103(8) 0.045(5) -0.009(5) 0.001(5) -0.003(8)
C27 0.105(11) 0.123(10) 0.085(8) -0.023(7) 0.008(7) -0.009(8)
C28 0.171(17) 0.139(14) 0.124(11) -0.041(10) 0.036(11) -0.051(13)
C29 0.26(3) 0.112(14) 0.141(15) -0.013(11) 0.032(17) -0.019(15)
C30 0.26(2) 0.108(14) 0.137(13) -0.008(10) -0.004(14) 0.028(13)
C31 0.140(12) 0.092(9) 0.099(8) -0.007(7) -0.010(8) -0.001(8)
O1 0.117(13) 0.083(13) 0.091(11) 0.017(10) 0.046(10) 0.039(11)
O2 0.081(4) 0.087(4) 0.068(3) 0.029(3) 0.010(3) -0.004(4)
O3 0.072(4) 0.135(5) 0.066(4) 0.029(4) 0.000(4) 0.031(4)
C1 0.067(11) 0.062(10) 0.062(10) 0.016(9) -0.004(9) 0.016(9)
C2 0.069(13) 0.059(10) 0.085(12) 0.016(10) 0.006(11) 0.000(9)
C3 0.073(13) 0.066(11) 0.087(12) -0.010(10) -0.017(11) -0.011(10)
C4 0.069(11) 0.053(11) 0.054(9) 0.008(9) 0.003(8) 0.005(10)
C5 0.087(13) 0.050(11) 0.054(9) 0.005(8) -0.006(9) 0.000(11)
C6 0.081(13) 0.055(10) 0.061(10) 0.010(8) -0.006(9) 0.016(10)
C7 0.099(14) 0.081(12) 0.067(11) 0.017(10) 0.006(10) 0.000(11)
C8 0.048(10) 0.051(10) 0.062(10) 0.004(8) -0.006(9) -0.008(9)
C9 0.055(10) 0.045(9) 0.071(10) 0.007(9) 0.009(9) -0.011(9)
C10 0.081(12) 0.053(11) 0.050(9) 0.008(9) -0.003(9) -0.011(10)
C12 0.054(10) 0.070(11) 0.065(10) 0.000(10) 0.005(9) -0.005(10)
C13 0.083(12) 0.083(12) 0.040(9) 0.012(9) 0.006(9) -0.004(11)
C14 0.100(7) 0.061(5) 0.042(5) 0.006(4) -0.009(5) 0.011(5)
C15 0.061(12) 0.101(12) 0.090(13) 0.024(10) -0.004(11) 0.008(11)
C16 0.105(18) 0.098(17) 0.088(18) -0.015(15) 0.015(15) -0.034(13)
C17 0.104(16) 0.093(14) 0.13(2) 0.007(15) 0.009(18) -0.021(12)
C18 0.092(13) 0.086(12) 0.075(10) -0.023(9) -0.009(10) -0.002(11)
C19 0.14(2) 0.16(2) 0.064(12) 0.003(14) -0.034(14) 0.030(18)
C20 0.133(19) 0.13(2) 0.069(14) -0.036(14) 0.028(14) -0.003(17)
C21 0.113(14) 0.081(12) 0.080(10) -0.013(10) -0.016(11) -0.035(12)
C22 0.123(18) 0.122(16) 0.070(11) -0.029(11) -0.016(13) 0.011(15)
C23 0.113(15) 0.127(13) 0.101(12) 0.012(11) -0.007(12) -0.029(13)
O2D 0.081(4) 0.087(4) 0.068(3) 0.029(3) 0.010(3) -0.004(4)
O3D 0.072(4) 0.135(5) 0.066(4) 0.029(4) 0.000(4) 0.031(4)
C14D 0.100(7) 0.061(5) 0.042(5) 0.006(4) -0.009(5) 0.011(5)
O2P 0.081(4) 0.087(4) 0.068(3) 0.029(3) 0.010(3) -0.004(4)
O3P 0.072(4) 0.135(5) 0.066(4) 0.029(4) 0.000(4) 0.031(4)
C14P 0.100(7) 0.061(5) 0.042(5) 0.006(4) -0.009(5) 0.011(5)

loop_
_atom_type_symbol
_atom_type_description
_atom_type_scat_dispersion_real
_atom_type_scat_dispersion_imag
_atom_type_scat_source
C C 0.0033 0.0016 'International Tables Vol C Tables 4.2.6.8 and 6.1.1.4'
H H 0.0000 0.0000 'International Tables Vol C Tables 4.2.6.8 and 6.1.1.4'
N N 0.0061 0.0033 'International Tables Vol C Tables 4.2.6.8 and 6.1.1.4'
O O 0.0106 0.0060 'International Tables Vol C Tables 4.2.6.8 and 6.1.1.4'

loop_
_geom_angle_atom_site_label_1
_geom_angle_atom_site_label_2
_geom_angle_atom_site_label_3
_geom_angle
_geom_angle_site_symmetry_1
_geom_angle_site_symmetry_3
_geom_angle_publ_flag
C25 N1 H1A 109.5 . . ?
C25 N1 H1B 109.5 . . ?
H1A N1 H1B 109.5 . . ?
C25 N1 H1C 109.5 . . ?
H1A N1 H1C 109.5 . . ?
H1B N1 H1C 109.5 . . ?
C25 C24 H24A 109.5 . . ?
C25 C24 H24B 109.5 . . ?
H24A C24 H24B 109.5 . . ?
C25 C24 H24C 109.5 . . ?
H24A C24 H24C 109.5 . . ?
H24B C24 H24C 109.5 . . ?
C26 C25 N1 109.9(7) . . ?
C26 C25 C24 114.6(8) . . ?
N1 C25 C24 108.1(7) . . ?
C26 C25 H25 108.0 . . ?
N1 C25 H25 108.0 . . ?
C24 C25 H25 108.0 . . ?
C27 C26 C31 118.1(10) . . ?
C27 C26 C25 120.7(11) . . ?
C31 C26 C25 121.2(10) . . ?
C26 C27 C28 122.0(13) . . ?
C26 C27 H27 119.0 . . ?
C28 C27 H27 119.0 . . ?
C29 C28 C27 117.5(18) . . ?
C29 C28 H28 121.3 . . ?
C27 C28 H28 121.3 . . ?
C30 C29 C28 122(2) . . ?
C30 C29 H29 119.1 . . ?
C28 C29 H29 119.1 . . ?
C29 C30 C31 119.6(19) . . ?
C29 C30 H30 120.2 . . ?
C31 C30 H30 120.2 . . ?
C26 C31 C30 120.9(14) . . ?
C26 C31 H31 119.6 . . ?
C30 C31 H31 119.6 . . ?
C6 C1 C2 117.4(14) . . ?
C6 C1 C7 120.7(16) . . ?
C2 C1 C7 121.9(17) . . ?
C3 C2 C1 122.1(15) . . ?
C3 C2 C15 118.0(17) . . ?
C1 C2 C15 119.5(17) . . ?
C4 C3 C2 119.1(16) . . ?
C4 C3 H3 120.5 . . ?
C2 C3 H3 120.5 . . ?
C5 C4 C3 119.3(15) . . ?
C5 C4 C18 118.5(15) . . ?
C3 C4 C18 121.8(16) . . ?
C4 C5 C6 121.4(16) . . ?
C4 C5 H5 119.3 . . ?
C6 C5 H5 119.3 . . ?
C1 C6 C5 119.9(15) . . ?
C1 C6 C21 119.3(15) . . ?
C5 C6 C21 120.8(16) . . ?
O1 C7 C1 123.0(17) . . ?
O1 C7 C8 119.0(16) . . ?
C1 C7 C8 118.0(17) . . ?
C13 C8 C9 120.5(15) . . ?
C13 C8 C7 121.1(16) . . ?
C9 C8 C7 118.1(15) . . ?
C8 C9 C10 116.8(15) . . ?
C8 C9 H9 121.6 . . ?
C10 C9 H9 121.6 . . ?
C11 C10 C9 125.2(15) . . ?
C11 C10 H10 117.4 . . ?
C9 C10 H10 117.4 . . ?
C10 C11 C12 116.6(12) . . ?
C10 C11 C14 121.9(11) . . ?
C12 C11 C14 121.4(11) . . ?
C13 C12 C11 119.8(16) . . ?
C13 C12 H12 120.1 . . ?
C11 C12 H12 120.1 . . ?
C8 C13 C12 120.6(17) . . ?
C8 C13 H13 119.7 . . ?
C12 C13 H13 119.7 . . ?
O3 C14 O2 123.9(8) . . ?
O3 C14 C11 118.3(8) . . ?
O2 C14 C11 117.8(8) . . ?
C16 C15 C17 113(2) . . ?
C16 C15 C2 112.5(19) . . ?
C17 C15 C2 114.6(18) . . ?
C16 C15 H15 105.1 . . ?
C17 C15 H15 105.1 . . ?
C2 C15 H15 105.1 . . ?
C15 C16 H16A 109.5 . . ?
C15 C16 H16B 109.5 . . ?
H16A C16 H16B 109.5 . . ?
C15 C16 H16C 109.5 . . ?
H16A C16 H16C 109.5 . . ?
H16B C16 H16C 109.5 . . ?
C15 C17 H17A 109.5 . . ?
C15 C17 H17B 109.5 . . ?
H17A C17 H17B 109.5 . . ?
C15 C17 H17C 109.5 . . ?
H17A C17 H17C 109.5 . . ?
H17B C17 H17C 109.5 . . ?
C20 C18 C19 110.6(19) . . ?
C20 C18 C4 110.1(18) . . ?
C19 C18 C4 111.1(16) . . ?
C20 C18 H18 108.3 . . ?
C19 C18 H18 108.3 . . ?
C4 C18 H18 108.3 . . ?
C18 C19 H19A 109.5 . . ?
C18 C19 H19B 109.5 . . ?
H19A C19 H19B 109.5 . . ?
C18 C19 H19C 109.5 . . ?
H19A C19 H19C 109.5 . . ?
H19B C19 H19C 109.5 . . ?
C18 C20 H20A 109.5 . . ?
C18 C20 H20B 109.5 . . ?
H20A C20 H20B 109.5 . . ?
C18 C20 H20C 109.5 . . ?
H20A C20 H20C 109.5 . . ?
H20B C20 H20C 109.5 . . ?
C6 C21 C22 108.6(19) . . ?
C6 C21 C23 110.9(16) . . ?
C22 C21 C23 108.3(16) . . ?
C6 C21 H21 109.7 . . ?
C22 C21 H21 109.7 . . ?
C23 C21 H21 109.7 . . ?
C21 C22 H22A 109.5 . . ?
C21 C22 H22B 109.5 . . ?
H22A C22 H22B 109.5 . . ?
C21 C22 H22C 109.5 . . ?
H22A C22 H22C 109.5 . . ?
H22B C22 H22C 109.5 . . ?
C21 C23 H23A 109.5 . . ?
C21 C23 H23B 109.5 . . ?
H23A C23 H23B 109.5 . . ?
C21 C23 H23C 109.5 . . ?
H23A C23 H23C 109.5 . . ?
H23B C23 H23C 109.5 . . ?
C2D C1D C6D 123(2) . . ?
C2D C1D C7D 126(2) . . ?
C6D C1D C7D 110.4(19) . . ?
C1D C2D C3D 118(2) . . ?
C1D C2D C15D 122(3) . . ?
C3D C2D C15D 120(3) . . ?
C2D C3D C4D 122(3) . . ?
C2D C3D H3D 119.2 . . ?
C4D C3D H3D 119.2 . . ?
C5D C4D C3D 117(2) . . ?
C5D C4D C18D 117(3) . . ?
C3D C4D C18D 124(3) . . ?
C6D C5D C4D 122(3) . . ?
C6D C5D H5D 118.9 . . ?
C4D C5D H5D 118.9 . . ?
C5D C6D C1D 118(2) . . ?
C5D C6D C21D 134(2) . . ?
C1D C6D C21D 109(2) . . ?
O1D C7D C22D 110(2) . . ?
O1D C7D C8D 111(3) . . ?
C22D C7D C8D 112(3) . . ?
O1D C7D C1D 108(3) . . ?
C22D C7D C1D 102.5(19) . . ?
C8D C7D C1D 113(3) . . ?
C13D C8D C9D 119(2) . . ?
C13D C8D C7D 123(2) . . ?
C9D C8D C7D 118(2) . . ?
C8D C9D C10D 119(3) . . ?
C8D C9D H9D 120.3 . . ?
C10D C9D H9D 120.3 . . ?
C11D C10D C9D 122(3) . . ?
C11D C10D H10D 119.1 . . ?
C9D C10D H10D 119.1 . . ?
C10D C11D C12D 118(2) . . ?
C10D C11D C14D 122.7(15) . . ?
C12D C11D C14D 119.3(16) . . ?
C13D C12D C11D 120(3) . . ?
C13D C12D H12D 120.2 . . ?
C11D C12D H12D 120.2 . . ?
C8D C13D C12D 122(3) . . ?
C8D C13D H13D 119.1 . . ?
C12D C13D H13D 119.1 . . ?
O3D C14D O2D 123.9(8) . . ?
O3D C14D C11D 118.3(8) . . ?
O2D C14D C11D 117.8(8) . . ?
C16D C15D C2D 112(3) . . ?
C16D C15D C17D 112(3) . . ?
C2D C15D C17D 106(3) . . ?
C16D C15D H15D 109.1 . . ?
C2D C15D H15D 109.1 . . ?
C17D C15D H15D 109.1 . . ?
C15D C16D H16D 109.5 . . ?
C15D C16D H16E 109.5 . . ?
H16D C16D H16E 109.5 . . ?
C15D C16D H16F 109.5 . . ?
H16D C16D H16F 109.5 . . ?
H16E C16D H16F 109.5 . . ?
C15D C17D H17D 109.5 . . ?
C15D C17D H17E 109.5 . . ?
H17D C17D H17E 109.5 . . ?
C15D C17D H17F 109.5 . . ?
H17D C17D H17F 109.5 . . ?
H17E C17D H17F 109.5 . . ?
C19D C18D C20D 121(3) . . ?
C19D C18D C4D 123(3) . . ?
C20D C18D C4D 116(3) . . ?
C19D C18D H18D 93.2 . . ?
C20D C18D H18D 93.2 . . ?
C4D C18D H18D 93.2 . . ?
C18D C19D H19D 109.5 . . ?
C18D C19D H19E 109.5 . . ?
H19D C19D H19E 109.5 . . ?
C18D C19D H19F 109.5 . . ?
H19D C19D H19F 109.5 . . ?
H19E C19D H19F 109.5 . . ?
C18D C20D H20D 109.5 . . ?
C18D C20D H20E 109.5 . . ?
H20D C20D H20E 109.5 . . ?
C18D C20D H20F 109.5 . . ?
H20D C20D H20F 109.5 . . ?
H20E C20D H20F 109.5 . . ?
C23D C21D C22D 116(3) . . ?
C23D C21D C6D 118(3) . . ?
C22D C21D C6D 103(2) . . ?
C23D C21D H21D 105.8 . . ?
C22D C21D H21D 105.8 . . ?
C6D C21D H21D 105.8 . . ?
C7D C22D C21D 106(2) . . ?
C7D C22D H22D 110.6 . . ?
C21D C22D H22D 110.6 . . ?
C7D C22D H22E 110.6 . . ?
C21D C22D H22E 110.6 . . ?
H22D C22D H22E 108.7 . . ?
C21D C23D H23D 109.5 . . ?
C21D C23D H23E 109.5 . . ?
H23D C23D H23E 109.5 . . ?
C21D C23D H23F 109.5 . . ?
H23D C23D H23F 109.5 . . ?
H23E C23D H23F 109.5 . . ?
C2P C1P C6P 123(3) . . ?
C2P C1P C7P 97(2) . . ?
C6P C1P C7P 140(3) . . ?
C1P C2P C3P 119(3) . . ?
C1P C2P C15P 94(2) . . ?
C3P C2P C15P 147(3) . . ?
C4P C3P C2P 118(3) . . ?
C4P C3P H3P 121.2 . . ?
C2P C3P H3P 121.2 . . ?
C3P C4P C5P 122(3) . . ?
C3P C4P C18P 118(3) . . ?
C5P C4P C18P 119(3) . . ?
C6P C5P C4P 119(3) . . ?
C6P C5P H5P 120.6 . . ?
C4P C5P H5P 120.6 . . ?
C1P C6P C5P 118(3) . . ?
C1P C6P C21P 115(3) . . ?
C5P C6P C21P 126(3) . . ?
O1P C7P C1P 114(3) . . ?
O1P C7P C8P 110(2) . . ?
C1P C7P C8P 123(3) . . ?
O1P C7P C15P 116(3) . . ?
C1P C7P C15P 83.1(19) . . ?
C8P C7P C15P 107(2) . . ?
C9P C8P C13P 117(2) . . ?
C9P C8P C7P 120(3) . . ?
C13P C8P C7P 123(3) . . ?
C8P C9P C10P 122(3) . . ?
C8P C9P H9P 118.9 . . ?
C10P C9P H9P 118.9 . . ?
C11P C10P C9P 121(3) . . ?
C11P C10P H10P 119.7 . . ?
C9P C10P H10P 119.7 . . ?
C10P C11P C12P 117(2) . . ?
C10P C11P C14P 125(3) . . ?
C12P C11P C14P 117(3) . . ?
C13P C12P C11P 121(3) . . ?
C13P C12P H12P 119.4 . . ?
C11P C12P H12P 119.4 . . ?
C12P C13P C8P 122(3) . . ?
C12P C13P H13P 119.2 . . ?
C8P C13P H13P 119.2 . . ?
O3P C14P O2P 123.9(8) . . ?
O3P C14P C11P 121.0(16) . . ?
O2P C14P C11P 112.9(16) . . ?
C2P C15P C16P 124(4) . . ?
C2P C15P C17P 113(3) . . ?
C16P C15P C17P 110(3) . . ?
C2P C15P C7P 85.9(19) . . ?
C16P C15P C7P 109(3) . . ?
C17P C15P C7P 112(3) . . ?
C15P C16P H16G 109.5 . . ?
C15P C16P H16H 109.5 . . ?
H16G C16P H16H 109.5 . . ?
C15P C16P H16I 109.5 . . ?
H16G C16P H16I 109.5 . . ?
H16H C16P H16I 109.5 . . ?
C15P C17P H17G 109.5 . . ?
C15P C17P H17H 109.5 . . ?
H17G C17P H17H 109.5 . . ?
C15P C17P H17I 109.5 . . ?
H17G C17P H17I 109.5 . . ?
H17H C17P H17I 109.5 . . ?
C4P C18P C19P 109(4) . . ?
C4P C18P C20P 102(3) . . ?
C19P C18P C20P 111(4) . . ?
C4P C18P H18P 111.4 . . ?
C19P C18P H18P 111.4 . . ?
C20P C18P H18P 111.4 . . ?
C18P C19P H19G 109.5 . . ?
C18P C19P H19H 109.5 . . ?
H19G C19P H19H 109.5 . . ?
C18P C19P H19I 109.5 . . ?
H19G C19P H19I 109.5 . . ?
H19H C19P H19I 109.5 . . ?
C18P C20P H20G 109.5 . . ?
C18P C20P H20H 109.5 . . ?
H20G C20P H20H 109.5 . . ?
C18P C20P H20I 109.5 . . ?
H20G C20P H20I 109.5 . . ?
H20H C20P H20I 109.5 . . ?
C6P C21P C22P 109(3) . . ?
C6P C21P C23P 112(4) . . ?
C22P C21P C23P 113(4) . . ?
C6P C21P H21P 107.3 . . ?
C22P C21P H21P 107.3 . . ?
C23P C21P H21P 107.3 . . ?
C21P C22P H22F 109.5 . . ?
C21P C22P H22G 109.5 . . ?
H22F C22P H22G 109.5 . . ?
C21P C22P H22H 109.5 . . ?
H22F C22P H22H 109.5 . . ?
H22G C22P H22H 109.5 . . ?
C21P C23P H23G 109.5 . . ?
C21P C23P H23H 109.5 . . ?
H23G C23P H23H 109.5 . . ?
C21P C23P H23I 109.5 . . ?
H23G C23P H23I 109.5 . . ?
H23H C23P H23I 109.5 . . ?

loop_
_geom_bond_atom_site_label_1
_geom_bond_atom_site_label_2
_geom_bond_distance
_geom_bond_site_symmetry_2
_geom_bond_publ_flag
N1 C25 1.502(9) . ?
N1 H1A 0.8900 . ?
N1 H1B 0.8900 . ?
N1 H1C 0.8900 . ?
C24 C25 1.523(11) . ?
C24 H24A 0.9600 . ?
C24 H24B 0.9600 . ?
C24 H24C 0.9600 . ?
C25 C26 1.480(12) . ?
C25 H25 0.9800 . ?
C26 C27 1.368(14) . ?
C26 C31 1.386(14) . ?
C27 C28 1.416(15) . ?
C27 H27 0.9300 . ?
C28 C29 1.37(2) . ?
C28 H28 0.9300 . ?
C29 C30 1.36(2) . ?
C29 H29 0.9300 . ?
C30 C31 1.394(16) . ?
C30 H30 0.9300 . ?
C31 H31 0.9300 . ?
O1 C7 1.221(17) . ?
O2 C14 1.265(8) . ?
O3 C14 1.238(9) . ?
C1 C6 1.391(17) . ?
C1 C2 1.393(17) . ?
C1 C7 1.503(17) . ?
C2 C3 1.388(17) . ?
C2 C15 1.521(18) . ?
C3 C4 1.387(18) . ?
C3 H3 0.9300 . ?
C4 C5 1.368(18) . ?
C4 C18 1.560(17) . ?
C5 C6 1.396(16) . ?
C5 H5 0.9300 . ?
C6 C21 1.513(17) . ?
C7 C8 1.504(16) . ?
C8 C13 1.378(18) . ?
C8 C9 1.380(16) . ?
C9 C10 1.388(15) . ?
C9 H9 0.9300 . ?
C10 C11 1.354(16) . ?
C10 H10 0.9300 . ?
C11 C12 1.408(15) . ?
C11 C14 1.501(10) . ?
C12 C13 1.390(16) . ?
C12 H12 0.9300 . ?
C13 H13 0.9300 . ?
C15 C16 1.488(19) . ?
C15 C17 1.510(19) . ?
C15 H15 0.9800 . ?
C16 H16A 0.9600 . ?
C16 H16B 0.9600 . ?
C16 H16C 0.9600 . ?
C17 H17A 0.9600 . ?
C17 H17B 0.9600 . ?
C17 H17C 0.9600 . ?
C18 C20 1.53(2) . ?
C18 C19 1.54(2) . ?
C18 H18 0.9800 . ?
C19 H19A 0.9600 . ?
C19 H19B 0.9600 . ?
C19 H19C 0.9600 . ?
C20 H20A 0.9600 . ?
C20 H20B 0.9600 . ?
C20 H20C 0.9600 . ?
C21 C22 1.53(2) . ?
C21 C23 1.596(19) . ?
C21 H21 0.9800 . ?
C22 H22A 0.9600 . ?
C22 H22B 0.9600 . ?
C22 H22C 0.9600 . ?
C23 H23A 0.9600 . ?
C23 H23B 0.9600 . ?
C23 H23C 0.9600 . ?
O1D C7D 1.44(2) . ?
O2D C14D 1.265(8) . ?
O3D C14D 1.238(9) . ?
C1D C2D 1.37(2) . ?
C1D C6D 1.40(2) . ?
C1D C7D 1.56(2) . ?
C2D C3D 1.40(2) . ?
C2D C15D 1.52(2) . ?
C3D C4D 1.42(2) . ?
C3D H3D 0.9300 . ?
C4D C5D 1.40(2) . ?
C4D C18D 1.56(2) . ?
C5D C6D 1.39(2) . ?
C5D H5D 0.9300 . ?
C6D C21D 1.54(2) . ?
C7D C22D 1.53(2) . ?
C7D C8D 1.54(2) . ?
C8D C13D 1.37(2) . ?
C8D C9D 1.39(2) . ?
C9D C10D 1.39(2) . ?
C9D H9D 0.9300 . ?
C10D C11D 1.39(2) . ?
C10D H10D 0.9300 . ?
C11D C12D 1.40(2) . ?
C11D C14D 1.501(10) . ?
C12D C13D 1.38(2) . ?
C12D H12D 0.9300 . ?
C13D H13D 0.9300 . ?
C15D C16D 1.49(3) . ?
C15D C17D 1.55(3) . ?
C15D H15D 0.9800 . ?
C16D H16D 0.9600 . ?
C16D H16E 0.9600 . ?
C16D H16F 0.9600 . ?
C17D H17D 0.9600 . ?
C17D H17E 0.9600 . ?
C17D H17F 0.9600 . ?
C18D C19D 1.49(2) . ?
C18D C20D 1.52(2) . ?
C18D H18D 0.9800 . ?
C19D H19D 0.9600 . ?
C19D H19E 0.9600 . ?
C19D H19F 0.9600 . ?
C20D H20D 0.9600 . ?
C20D H20E 0.9600 . ?
C20D H20F 0.9600 . ?
C21D C23D 1.51(3) . ?
C21D C22D 1.53(2) . ?
C21D H21D 0.9800 . ?
C22D H22D 0.9700 . ?
C22D H22E 0.9700 . ?
C23D H23D 0.9600 . ?
C23D H23E 0.9600 . ?
C23D H23F 0.9600 . ?
O1P C7P 1.40(2) . ?
O2P C14P 1.265(8) . ?
O3P C14P 1.238(9) . ?
C1P C2P 1.38(2) . ?
C1P C6P 1.38(2) . ?
C1P C7P 1.50(2) . ?
C2P C3P 1.39(2) . ?
C2P C15P 1.50(2) . ?
C3P C4P 1.39(3) . ?
C3P H3P 0.9300 . ?
C4P C5P 1.39(2) . ?
C4P C18P 1.52(2) . ?
C5P C6P 1.38(2) . ?
C5P H5P 0.9300 . ?
C6P C21P 1.51(2) . ?
C7P C8P 1.52(2) . ?
C7P C15P 1.67(2) . ?
C8P C9P 1.38(2) . ?
C8P C13P 1.39(2) . ?
C9P C10P 1.40(2) . ?
C9P H9P 0.9300 . ?
C10P C11P 1.39(2) . ?
C10P H10P 0.9300 . ?
C11P C12P 1.40(2) . ?
C11P C14P 1.53(2) . ?
C12P C13P 1.39(2) . ?
C12P H12P 0.9300 . ?
C13P H13P 0.9300 . ?
C15P C16P 1.51(3) . ?
C15P C17P 1.53(3) . ?
C16P H16G 0.9600 . ?
C16P H16H 0.9600 . ?
C16P H16I 0.9600 . ?
C17P H17G 0.9600 . ?
C17P H17H 0.9600 . ?
C17P H17I 0.9600 . ?
C18P C19P 1.52(3) . ?
C18P C20P 1.53(3) . ?
C18P H18P 0.9800 . ?
C19P H19G 0.9600 . ?
C19P H19H 0.9600 . ?
C19P H19I 0.9600 . ?
C20P H20G 0.9600 . ?
C20P H20H 0.9600 . ?
C20P H20I 0.9600 . ?
C21P C22P 1.52(3) . ?
C21P C23P 1.52(3) . ?
C21P H21P 0.9800 . ?
C22P H22F 0.9600 . ?
C22P H22G 0.9600 . ?
C22P H22H 0.9600 . ?
C23P H23G 0.9600 . ?
C23P H23H 0.9600 . ?
C23P H23I 0.9600 . ?

_cod_database_fobs_code 2108808
